data_2226367
loop_
_publ_author_name
'Wang, Bin'
'Jia, Ru'
'Shi, Ya-Bin'
'He, Fei-Fei'
'Wang, Hai-Bo'

_publ_section_title
;
 Methyl
 5-chloro-2-[<i>N</i>-(3-ethoxycarbonylpropyl)-4-methylbenzenesulfonamido]benzoate
;
_journal_coeditor_code BQ2221
_journal_issue 7
_journal_name_full 'Acta Crystallographica Section E'
_journal_page_first o1819
_journal_paper_doi 10.1107/S1600536810023792
_journal_volume 66
_journal_year 2010
_chemical_formula_iupac 'C21 H24 Cl N O6 S'
_chemical_formula_moiety 'C21 H24 Cl N O6 S'
_chemical_formula_sum 'C21 H24 Cl N O6 S'
_chemical_formula_weight 453.92
_chemical_melting_point 353
_chemical_name_systematic
;
Methyl 5-chloro-2-[<i>N</i>-(3-ethoxycarbonylpropyl)-
4-methylbenzenesulfonamido]benzoate
;
_space_group_IT_number 19
_symmetry_cell_setting orthorhombic
_symmetry_space_group_name_Hall 'P 2ac 2ab'
_symmetry_space_group_name_H-M 'P 21 21 21'
_atom_sites_solution_hydrogens geom
_atom_sites_solution_primary direct
_atom_sites_solution_secondary difmap
_audit_creation_method SHELXL-97
_cell_angle_alpha 90.00
_cell_angle_beta 90.00
_cell_angle_gamma 90.00
_cell_formula_units_Z 4
_cell_length_a 9.1480(18)
_cell_length_b 10.742(2)
_cell_length_c 23.258(5)
_cell_measurement_reflns_used 25
_cell_measurement_temperature 296
_cell_measurement_theta_max 12
_cell_measurement_theta_min 8
_cell_volume 2285.5(8)
_computing_cell_refinement 'CAD-4 EXPRESS (Enraf--Nonius, 1989)'
_computing_data_collection 'CAD-4 EXPRESS (Enraf--Nonius, 1989)'
_computing_data_reduction 'XCAD4 (Harms & Wocadlo, 1995)'
_computing_molecular_graphics 'SHELXTL (Sheldrick, 2008)'
_computing_publication_material 'PLATON (Spek, 2009)'
_computing_structure_refinement 'SHELXL97 (Sheldrick, 2008)'
_computing_structure_solution 'SHELXS97 (Sheldrick, 2008)'
_diffrn_ambient_temperature 296
_diffrn_measured_fraction_theta_full 0.997
_diffrn_measured_fraction_theta_max 0.997
_diffrn_measurement_device_type 'Enraf--Nonius CAD-4'
_diffrn_measurement_method \w/2\q
_diffrn_radiation_monochromator graphite
_diffrn_radiation_source 'fine-focus sealed tube'
_diffrn_radiation_type MoK\a
_diffrn_radiation_wavelength 0.71073
_diffrn_reflns_av_R_equivalents 0.0715
_diffrn_reflns_av_sigmaI/netI 0.1180
_diffrn_reflns_limit_h_max 0
_diffrn_reflns_limit_h_min -10
_diffrn_reflns_limit_k_max 0
_diffrn_reflns_limit_k_min -12
_diffrn_reflns_limit_l_max 27
_diffrn_reflns_limit_l_min -27
_diffrn_reflns_number 4623
_diffrn_reflns_theta_full 25.34
_diffrn_reflns_theta_max 25.34
_diffrn_reflns_theta_min 1.75
_diffrn_standards_decay_% 1
_diffrn_standards_interval_count 200
_diffrn_standards_interval_time 2
_diffrn_standards_number 3
_exptl_absorpt_coefficient_mu 0.294
_exptl_absorpt_correction_T_max 0.9854
_exptl_absorpt_correction_T_min 0.9169
_exptl_absorpt_correction_type psi-scan
_exptl_absorpt_process_details '(North <i>et al.</i>,  1968)'
_exptl_crystal_colour colorless
_exptl_crystal_density_diffrn 1.319
_exptl_crystal_density_method 'not measured'
_exptl_crystal_description needle
_exptl_crystal_F_000 952
_exptl_crystal_size_max 0.30
_exptl_crystal_size_mid 0.10
_exptl_crystal_size_min 0.05
_refine_diff_density_max 0.190
_refine_diff_density_min -0.211
_refine_ls_abs_structure_details 'Flack (1983), 1748 Friedel pairs'
_refine_ls_abs_structure_Flack 0.03(12)
_refine_ls_extinction_method none
_refine_ls_goodness_of_fit_ref 0.920
_refine_ls_hydrogen_treatment constr
_refine_ls_matrix_type full
_refine_ls_number_parameters 271
_refine_ls_number_reflns 4130
_refine_ls_number_restraints 0
_refine_ls_restrained_S_all 0.920
_refine_ls_R_factor_all 0.1255
_refine_ls_R_factor_gt 0.0628
_refine_ls_shift/su_max 0.000
_refine_ls_shift/su_mean 0.000
_refine_ls_structure_factor_coef Fsqd
_refine_ls_weighting_details 'calc w=1/[\s^2^(Fo^2^)+(0.0250P)^2^] where P=(Fo^2^+2Fc^2^)/3'
_refine_ls_weighting_scheme calc
_refine_ls_wR_factor_gt 0.0948
_refine_ls_wR_factor_ref 0.1135
_reflns_number_gt 2134
_reflns_number_total 4130
_reflns_threshold_expression I>2sigma(I)
_cod_data_source_file bq2221.cif
_cod_data_source_block I
_cod_database_code 2226367
_cod_database_fobs_code 2226367

loop_
_symmetry_equiv_pos_as_xyz
'x, y, z'
'-x+1/2, -y, z+1/2'
'-x, y+1/2, -z+1/2'
'x+1/2, -y+1/2, -z'

loop_
_atom_site_type_symbol
_atom_site_label
_atom_site_fract_x
_atom_site_fract_y
_atom_site_fract_z
_atom_site_U_iso_or_equiv
_atom_site_adp_type
_atom_site_calc_flag
_atom_site_refinement_flags
_atom_site_occupancy
_atom_site_disorder_assembly
_atom_site_disorder_group
S S 0.32206(15) 0.97963(12) 0.21916(6) 0.0523(4) Uani d . 1 . .
Cl Cl -0.34814(14) 1.01035(14) 0.35104(7) 0.0753(5) Uani d . 1 . .
O O1 0.5372(6) 0.6826(5) 0.4389(3) 0.130(2) Uani d . 1 . .
O O2 0.3409(6) 0.5726(4) 0.4257(2) 0.1119(19) Uani d . 1 . .
O O3 0.2927(4) 1.1049(3) 0.23835(15) 0.0605(11) Uani d . 1 . .
O O4 0.4681(4) 0.9398(3) 0.21051(16) 0.0668(12) Uani d . 1 . .
O O5 0.1790(4) 1.2067(3) 0.35132(15) 0.0537(9) Uani d . 1 . .
O O6 0.3165(4) 1.0402(3) 0.37290(16) 0.0651(11) Uani d . 1 . .
N N 0.2482(4) 0.8844(3) 0.26778(18) 0.0459(12) Uani d . 1 . .
C C1 0.6798(12) 0.6647(8) 0.5254(4) 0.165(4) Uani d . 1 . .
H H1A 0.6820 0.6204 0.5613 0.247 Uiso calc R 1 . .
H H1B 0.6714 0.7524 0.5328 0.247 Uiso calc R 1 . .
H H1C 0.7684 0.6487 0.5045 0.247 Uiso calc R 1 . .
C C2 0.5609(11) 0.6252(9) 0.4933(4) 0.145(4) Uani d . 1 . .
H H2A 0.4737 0.6372 0.5163 0.174 Uiso calc R 1 . .
H H2B 0.5713 0.5363 0.4869 0.174 Uiso calc R 1 . .
C C3 0.4202(8) 0.6527(6) 0.4104(3) 0.077(2) Uani d . 1 . .
C C4 0.4113(6) 0.7278(5) 0.3548(3) 0.0671(17) Uani d . 1 . .
H H4B 0.3982 0.8152 0.3641 0.080 Uiso calc R 1 . .
H H4C 0.5023 0.7193 0.3338 0.080 Uiso calc R 1 . .
C C5 0.2883(6) 0.6854(5) 0.3181(2) 0.0570(16) Uani d . 1 . .
H H5A 0.1971 0.6994 0.3384 0.068 Uiso calc R 1 . .
H H5B 0.2978 0.5966 0.3116 0.068 Uiso calc R 1 . .
C C6 0.2816(6) 0.7504(4) 0.2610(2) 0.0553(16) Uani d . 1 . .
H H6A 0.3746 0.7411 0.2415 0.066 Uiso calc R 1 . .
H H6B 0.2069 0.7118 0.2374 0.066 Uiso calc R 1 . .
C C7 0.1045(6) 0.9196(4) 0.2868(2) 0.0452(13) Uani d . 1 . .
C C8 0.0844(5) 1.0121(4) 0.3272(2) 0.0412(12) Uani d . 1 . .
C C9 -0.0552(5) 1.0403(5) 0.3460(2) 0.0543(15) Uani d . 1 . .
H H9A -0.0678 1.1043 0.3725 0.065 Uiso calc R 1 . .
C C10 -0.1762(6) 0.9764(4) 0.3267(2) 0.0549(14) Uani d . 1 . .
C C11 -0.1565(6) 0.8815(5) 0.2868(3) 0.0610(16) Uani d . 1 . .
H H11A -0.2360 0.8361 0.2734 0.073 Uiso calc R 1 . .
C C12 -0.0171(6) 0.8557(5) 0.2676(3) 0.0562(16) Uani d . 1 . .
H H12A -0.0045 0.7927 0.2405 0.067 Uiso calc R 1 . .
C C13 0.2085(6) 1.0834(4) 0.3535(2) 0.0476(13) Uani d . 1 . .
C C14 0.2962(6) 1.2856(5) 0.3736(3) 0.080(2) Uani d . 1 . .
H H14A 0.2676 1.3714 0.3709 0.120 Uiso calc R 1 . .
H H14B 0.3834 1.2724 0.3514 0.120 Uiso calc R 1 . .
H H14C 0.3147 1.2648 0.4131 0.120 Uiso calc R 1 . .
C C15 0.2247(6) 0.9560(5) 0.1556(2) 0.0558(15) Uani d . 1 . .
C C16 0.0987(6) 1.0246(6) 0.1445(3) 0.0737(18) Uani d . 1 . .
H H16A 0.0677 1.0842 0.1708 0.088 Uiso calc R 1 . .
C C17 0.0199(7) 1.0052(7) 0.0952(3) 0.082(2) Uani d . 1 . .
H H17A -0.0607 1.0549 0.0870 0.098 Uiso calc R 1 . .
C C18 0.0601(7) 0.9126(7) 0.0581(3) 0.074(2) Uani d . 1 . .
C C19 0.1794(8) 0.8414(6) 0.0698(3) 0.078(2) Uani d . 1 . .
H H19A 0.2045 0.7768 0.0451 0.094 Uiso calc R 1 . .
C C20 0.2628(7) 0.8637(6) 0.1175(2) 0.0659(18) Uani d . 1 . .
H H20A 0.3460 0.8160 0.1242 0.079 Uiso calc R 1 . .
C C21 -0.0298(8) 0.8910(8) 0.0048(3) 0.132(3) Uani d . 1 . .
H H21A -0.1074 0.9511 0.0032 0.198 Uiso calc R 1 . .
H H21B -0.0705 0.8087 0.0059 0.198 Uiso calc R 1 . .
H H21C 0.0311 0.8995 -0.0285 0.198 Uiso calc R 1 . .

loop_
_atom_site_aniso_label
_atom_site_aniso_U_11
_atom_site_aniso_U_22
_atom_site_aniso_U_33
_atom_site_aniso_U_12
_atom_site_aniso_U_13
_atom_site_aniso_U_23
S 0.0493(8) 0.0417(7) 0.0659(10) -0.0006(8) 0.0099(8) 0.0019(8)
Cl 0.0481(8) 0.0653(10) 0.1124(13) -0.0118(8) 0.0152(9) -0.0006(10)
O1 0.139(5) 0.116(4) 0.134(5) -0.032(4) -0.076(4) 0.041(4)
O2 0.134(5) 0.089(4) 0.113(4) -0.045(4) -0.014(4) 0.026(3)
O3 0.084(3) 0.0296(18) 0.068(3) 0.002(2) 0.012(2) -0.0045(17)
O4 0.054(2) 0.063(3) 0.083(3) -0.006(2) 0.017(2) -0.006(2)
O5 0.046(2) 0.0352(18) 0.080(3) -0.0061(18) -0.001(2) -0.0094(19)
O6 0.056(2) 0.051(2) 0.088(3) 0.009(2) -0.016(2) -0.007(2)
N 0.055(3) 0.031(2) 0.051(3) 0.000(2) 0.014(2) 0.001(2)
C1 0.192(12) 0.155(9) 0.148(9) -0.042(9) -0.011(9) -0.002(7)
C2 0.163(10) 0.136(8) 0.138(9) -0.013(8) -0.045(8) 0.033(7)
C3 0.087(6) 0.056(4) 0.087(5) -0.010(4) -0.028(5) -0.004(4)
C4 0.070(4) 0.041(3) 0.090(5) 0.008(3) -0.011(4) 0.007(4)
C5 0.057(4) 0.039(3) 0.075(4) 0.002(3) -0.005(3) 0.004(3)
C6 0.068(4) 0.029(3) 0.070(4) 0.013(3) 0.007(3) -0.001(3)
C7 0.046(3) 0.033(3) 0.056(4) 0.000(3) 0.005(3) 0.007(3)
C8 0.034(3) 0.030(3) 0.060(3) -0.008(3) 0.003(2) 0.004(3)
C9 0.046(3) 0.040(3) 0.077(4) -0.004(3) -0.006(3) 0.006(3)
C10 0.050(3) 0.039(3) 0.076(4) -0.007(3) 0.002(3) 0.003(3)
C11 0.052(4) 0.051(3) 0.080(4) 0.000(3) -0.011(4) 0.003(3)
C12 0.057(4) 0.039(3) 0.072(5) -0.005(3) -0.004(3) -0.002(3)
C13 0.053(4) 0.040(3) 0.050(3) 0.001(3) 0.000(3) -0.002(3)
C14 0.068(4) 0.050(3) 0.122(6) -0.032(4) 0.002(4) -0.019(4)
C15 0.059(4) 0.050(3) 0.058(4) -0.004(3) 0.010(3) 0.000(3)
C16 0.067(4) 0.082(5) 0.073(5) 0.036(4) 0.004(4) -0.009(4)
C17 0.063(4) 0.102(6) 0.081(5) 0.018(5) 0.001(4) 0.017(5)
C18 0.051(4) 0.107(6) 0.065(5) -0.003(4) 0.010(4) -0.001(5)
C19 0.084(5) 0.082(5) 0.069(5) -0.010(5) 0.030(4) -0.017(4)
C20 0.081(5) 0.068(4) 0.049(4) 0.029(4) 0.013(4) -0.005(3)
C21 0.113(7) 0.215(10) 0.068(5) -0.005(7) -0.021(5) -0.025(6)

loop_
_atom_type_symbol
_atom_type_description
_atom_type_scat_dispersion_real
_atom_type_scat_dispersion_imag
_atom_type_scat_source
C C 0.0033 0.0016 'International Tables Vol C Tables 4.2.6.8 and 6.1.1.4'
H H 0.0000 0.0000 'International Tables Vol C Tables 4.2.6.8 and 6.1.1.4'
N N 0.0061 0.0033 'International Tables Vol C Tables 4.2.6.8 and 6.1.1.4'
O O 0.0106 0.0060 'International Tables Vol C Tables 4.2.6.8 and 6.1.1.4'
S S 0.1246 0.1234 'International Tables Vol C Tables 4.2.6.8 and 6.1.1.4'
Cl Cl 0.1484 0.1585 'International Tables Vol C Tables 4.2.6.8 and 6.1.1.4'

loop_
_geom_angle_atom_site_label_1
_geom_angle_atom_site_label_2
_geom_angle_atom_site_label_3
_geom_angle_site_symmetry_1
_geom_angle_site_symmetry_3
_geom_angle
_geom_angle_publ_flag
O4 S O3 . . 120.1(2) ?
O4 S N . . 107.0(2) ?
O3 S N . . 106.7(2) ?
O4 S C15 . . 108.5(3) ?
O3 S C15 . . 107.6(2) ?
N S C15 . . 106.2(2) ?
C3 O1 C2 . . 118.1(7) ?
C13 O5 C14 . . 114.1(4) ?
C7 N C6 . . 118.5(4) ?
C7 N S . . 114.7(3) ?
C6 N S . . 116.1(3) ?
C2 C1 H1A . . 109.5 ?
C2 C1 H1B . . 109.5 ?
H1A C1 H1B . . 109.5 ?
C2 C1 H1C . . 109.5 ?
H1A C1 H1C . . 109.5 ?
H1B C1 H1C . . 109.5 ?
C1 C2 O1 . . 117.8(9) ?
C1 C2 H2A . . 107.9 ?
O1 C2 H2A . . 107.9 ?
C1 C2 H2B . . 107.9 ?
O1 C2 H2B . . 107.9 ?
H2A C2 H2B . . 107.2 ?
O2 C3 O1 . . 122.2(7) ?
O2 C3 C4 . . 127.4(7) ?
O1 C3 C4 . . 110.2(6) ?
C5 C4 C3 . . 111.5(5) ?
C5 C4 H4B . . 109.3 ?
C3 C4 H4B . . 109.3 ?
C5 C4 H4C . . 109.3 ?
C3 C4 H4C . . 109.3 ?
H4B C4 H4C . . 108.0 ?
C4 C5 C6 . . 113.4(5) ?
C4 C5 H5A . . 108.9 ?
C6 C5 H5A . . 108.9 ?
C4 C5 H5B . . 108.9 ?
C6 C5 H5B . . 108.9 ?
H5A C5 H5B . . 107.7 ?
N C6 C5 . . 111.5(4) ?
N C6 H6A . . 109.3 ?
C5 C6 H6A . . 109.3 ?
N C6 H6B . . 109.3 ?
C5 C6 H6B . . 109.3 ?
H6A C6 H6B . . 108.0 ?
C8 C7 C12 . . 118.1(5) ?
C8 C7 N . . 121.4(4) ?
C12 C7 N . . 120.4(5) ?
C7 C8 C9 . . 119.7(5) ?
C7 C8 C13 . . 123.0(4) ?
C9 C8 C13 . . 117.3(5) ?
C10 C9 C8 . . 122.0(5) ?
C10 C9 H9A . . 119.0 ?
C8 C9 H9A . . 119.0 ?
C9 C10 C11 . . 118.6(5) ?
C9 C10 Cl . . 121.6(4) ?
C11 C10 Cl . . 119.7(4) ?
C12 C11 C10 . . 118.9(5) ?
C12 C11 H11A . . 120.5 ?
C10 C11 H11A . . 120.5 ?
C11 C12 C7 . . 122.6(5) ?
C11 C12 H12A . . 118.7 ?
C7 C12 H12A . . 118.7 ?
O6 C13 O5 . . 124.5(5) ?
O6 C13 C8 . . 126.0(5) ?
O5 C13 C8 . . 109.5(5) ?
O5 C14 H14A . . 109.5 ?
O5 C14 H14B . . 109.5 ?
H14A C14 H14B . . 109.5 ?
O5 C14 H14C . . 109.5 ?
H14A C14 H14C . . 109.5 ?
H14B C14 H14C . . 109.5 ?
C20 C15 C16 . . 118.2(6) ?
C20 C15 S . . 121.4(5) ?
C16 C15 S . . 120.1(5) ?
C17 C16 C15 . . 120.6(6) ?
C17 C16 H16A . . 119.7 ?
C15 C16 H16A . . 119.7 ?
C18 C17 C16 . . 119.8(6) ?
C18 C17 H17A . . 120.1 ?
C16 C17 H17A . . 120.1 ?
C19 C18 C17 . . 119.9(7) ?
C19 C18 C21 . . 121.1(7) ?
C17 C18 C21 . . 119.0(7) ?
C18 C19 C20 . . 120.8(6) ?
C18 C19 H19A . . 119.6 ?
C20 C19 H19A . . 119.6 ?
C19 C20 C15 . . 120.5(6) ?
C19 C20 H20A . . 119.8 ?
C15 C20 H20A . . 119.8 ?
C18 C21 H21A . . 109.5 ?
C18 C21 H21B . . 109.5 ?
H21A C21 H21B . . 109.5 ?
C18 C21 H21C . . 109.5 ?
H21A C21 H21C . . 109.5 ?
H21B C21 H21C . . 109.5 ?

loop_
_geom_bond_atom_site_label_1
_geom_bond_atom_site_label_2
_geom_bond_site_symmetry_2
_geom_bond_distance
_geom_bond_publ_flag
S O4 . 1.417(4) ?
S O3 . 1.443(3) ?
S N . 1.668(4) ?
S C15 . 1.745(6) ?
Cl C10 . 1.711(5) ?
O1 C3 . 1.299(7) ?
O1 C2 . 1.424(9) ?
O2 C3 . 1.181(7) ?
O5 C13 . 1.353(5) ?
O5 C14 . 1.461(6) ?
O6 C13 . 1.181(6) ?
N C7 . 1.437(6) ?
N C6 . 1.480(5) ?
C1 C2 . 1.387(10) ?
C1 H1A . 0.9600 ?
C1 H1B . 0.9600 ?
C1 H1C . 0.9600 ?
C2 H2A . 0.9700 ?
C2 H2B . 0.9700 ?
C3 C4 . 1.525(8) ?
C4 C5 . 1.484(7) ?
C4 H4B . 0.9700 ?
C4 H4C . 0.9700 ?
C5 C6 . 1.501(7) ?
C5 H5A . 0.9700 ?
C5 H5B . 0.9700 ?
C6 H6A . 0.9700 ?
C6 H6B . 0.9700 ?
C7 C8 . 1.380(6) ?
C7 C12 . 1.382(7) ?
C8 C9 . 1.383(6) ?
C8 C13 . 1.500(7) ?
C9 C10 . 1.377(6) ?
C9 H9A . 0.9300 ?
C10 C11 . 1.390(7) ?
C11 C12 . 1.380(7) ?
C11 H11A . 0.9300 ?
C12 H12A . 0.9300 ?
C14 H14A . 0.9600 ?
C14 H14B . 0.9600 ?
C14 H14C . 0.9600 ?
C15 C20 . 1.375(7) ?
C15 C16 . 1.392(7) ?
C16 C17 . 1.371(8) ?
C16 H16A . 0.9300 ?
C17 C18 . 1.367(8) ?
C17 H17A . 0.9300 ?
C18 C19 . 1.360(8) ?
C18 C21 . 1.504(8) ?
C19 C20 . 1.368(8) ?
C19 H19A . 0.9300 ?
C20 H20A . 0.9300 ?
C21 H21A . 0.9600 ?
C21 H21B . 0.9600 ?
C21 H21C . 0.9600 ?

loop_
_geom_hbond_atom_site_label_D
_geom_hbond_atom_site_label_H
_geom_hbond_atom_site_label_A
_geom_hbond_site_symmetry_A
_geom_hbond_distance_DH
_geom_hbond_distance_HA
_geom_hbond_distance_DA
_geom_hbond_angle_DHA
_geom_hbond_publ_flag
C6 H6A O4 . 0.9700 2.4100 2.903(6) 111 n
C11 H11A O3 3_545 0.9300 2.5500 3.275(6) 135 y
C14 H14A O2 1_565 0.9600 2.6000 3.338(7) 134 y
C17 H17A O2 3_555 0.9300 2.5900 3.414(8) 148 y

loop_
_geom_torsion_atom_site_label_1
_geom_torsion_atom_site_label_2
_geom_torsion_atom_site_label_3
_geom_torsion_atom_site_label_4
_geom_torsion_site_symmetry_1
_geom_torsion_site_symmetry_2
_geom_torsion_site_symmetry_3
_geom_torsion_site_symmetry_4
_geom_torsion
_geom_torsion_publ_flag
O4 S N C7 . . . . 173.3(4) ?
O3 S N C7 . . . . 43.6(4) ?
C15 S N C7 . . . . -71.0(4) ?
O4 S N C6 . . . . -42.5(4) ?
O3 S N C6 . . . . -172.2(4) ?
C15 S N C6 . . . . 73.2(4) ?
C3 O1 C2 C1 . . . . -175.0(9) ?
C2 O1 C3 O2 . . . . -6.6(12) ?
C2 O1 C3 C4 . . . . 177.6(7) ?
O2 C3 C4 C5 . . . . -2.1(10) ?
O1 C3 C4 C5 . . . . 173.4(6) ?
C3 C4 C5 C6 . . . . -175.8(5) ?
C7 N C6 C5 . . . . -69.4(6) ?
S N C6 C5 . . . . 147.8(4) ?
C4 C5 C6 N . . . . -65.9(6) ?
C6 N C7 C8 . . . . 137.4(5) ?
S N C7 C8 . . . . -79.3(5) ?
C6 N C7 C12 . . . . -38.6(7) ?
S N C7 C12 . . . . 104.8(5) ?
C12 C7 C8 C9 . . . . -1.6(7) ?
N C7 C8 C9 . . . . -177.7(5) ?
C12 C7 C8 C13 . . . . 176.8(5) ?
N C7 C8 C13 . . . . 0.8(7) ?
C7 C8 C9 C10 . . . . 1.7(8) ?
C13 C8 C9 C10 . . . . -176.9(5) ?
C8 C9 C10 C11 . . . . -0.4(8) ?
C8 C9 C10 Cl . . . . 178.9(4) ?
C9 C10 C11 C12 . . . . -0.8(8) ?
Cl C10 C11 C12 . . . . 179.9(4) ?
C10 C11 C12 C7 . . . . 0.8(9) ?
C8 C7 C12 C11 . . . . 0.5(8) ?
N C7 C12 C11 . . . . 176.5(5) ?
C14 O5 C13 O6 . . . . 2.0(8) ?
C14 O5 C13 C8 . . . . -177.4(4) ?
C7 C8 C13 O6 . . . . -47.9(8) ?
C9 C8 C13 O6 . . . . 130.6(6) ?
C7 C8 C13 O5 . . . . 131.6(5) ?
C9 C8 C13 O5 . . . . -49.9(6) ?
O4 S C15 C20 . . . . 28.1(5) ?
O3 S C15 C20 . . . . 159.4(4) ?
N S C15 C20 . . . . -86.6(5) ?
O4 S C15 C16 . . . . -157.0(4) ?
O3 S C15 C16 . . . . -25.7(5) ?
N S C15 C16 . . . . 88.2(5) ?
C20 C15 C16 C17 . . . . -3.8(9) ?
S C15 C16 C17 . . . . -178.8(5) ?
C15 C16 C17 C18 . . . . 4.0(10) ?
C16 C17 C18 C19 . . . . -1.0(10) ?
C16 C17 C18 C21 . . . . 178.6(6) ?
C17 C18 C19 C20 . . . . -2.1(10) ?
C21 C18 C19 C20 . . . . 178.3(6) ?
C18 C19 C20 C15 . . . . 2.2(9) ?
C16 C15 C20 C19 . . . . 0.7(8) ?
S C15 C20 C19 . . . . 175.7(5) ?

loop_
_cod_related_entry_id
_cod_related_entry_database
_cod_related_entry_code
1 ChemSpider 24541129
